data_7239513
loop_
_publ_author_name
'Gong, Wei-tao'
'Gao, Bei'
'Zhao, Jian-zhang'
'Ning, Gui-ling'

_publ_section_title
;
 Rational design of a reusable chemodosimeter for the selective detection
 of Hg2+
;
_journal_issue 18
_journal_name_full 'Journal of Materials Chemistry A'
_journal_page_first 5501
_journal_paper_doi 10.1039/c3ta10412e
_journal_volume 1
_journal_year 2013
_chemical_formula_sum 'C19 H18 Cl Hg N O3'
_chemical_formula_weight 544.38
_space_group_IT_number 135
_space_group_name_Hall '-P 4c 2ab'
_space_group_name_H-M_alt 'P 42/m b c'
_symmetry_cell_setting tetragonal
_symmetry_space_group_name_H-M 'P 42/m b c'
_atom_sites_solution_hydrogens geom
_atom_sites_solution_primary direct
_atom_sites_solution_secondary difmap
_audit_creation_method SHELXL-97
_cell_angle_alpha 90.00
_cell_angle_beta 90.00
_cell_angle_gamma 90.00
_cell_formula_units_Z 8
_cell_length_a 23.616(3)
_cell_length_b 23.616(3)
_cell_length_c 6.9313(15)
_cell_measurement_reflns_used 2222
_cell_measurement_temperature 296(2)
_cell_measurement_theta_max 18.13
_cell_measurement_theta_min 2.44
_cell_volume 3865.7(11)
_computing_cell_refinement 'Bruker SMART'
_computing_data_collection 'Bruker SMART'
_computing_data_reduction 'Bruker SAINT'
_computing_molecular_graphics 'Bruker SHELXTL'
_computing_publication_material 'Bruker SHELXTL'
_computing_structure_refinement 'SHELXL-97 (Sheldrick, 1997)'
_computing_structure_solution 'SHELXS-97 (Sheldrick, 1990)'
_diffrn_ambient_temperature 296(2)
_diffrn_measured_fraction_theta_full 0.999
_diffrn_measured_fraction_theta_max 0.999
_diffrn_measurement_device_type 'CCD area detector'
_diffrn_measurement_method 'phi and omega scans'
_diffrn_radiation_monochromator graphite
_diffrn_radiation_source 'fine-focus sealed tube'
_diffrn_radiation_type MoK\a
_diffrn_radiation_wavelength 0.71073
_diffrn_reflns_av_R_equivalents 0.0742
_diffrn_reflns_av_sigmaI/netI 0.0336
_diffrn_reflns_limit_h_max 27
_diffrn_reflns_limit_h_min -28
_diffrn_reflns_limit_k_max 28
_diffrn_reflns_limit_k_min -28
_diffrn_reflns_limit_l_max 8
_diffrn_reflns_limit_l_min -5
_diffrn_reflns_number 20463
_diffrn_reflns_theta_full 24.99
_diffrn_reflns_theta_max 24.99
_diffrn_reflns_theta_min 1.72
_exptl_absorpt_coefficient_mu 8.118
_exptl_absorpt_correction_T_max 0.7456
_exptl_absorpt_correction_T_min 0.5135
_exptl_absorpt_correction_type multi-scan
_exptl_absorpt_process_details 'SADABS (Sheldrick, 1996)'
_exptl_crystal_colour yellow
_exptl_crystal_density_diffrn 1.871
_exptl_crystal_density_method 'not measured'
_exptl_crystal_description block
_exptl_crystal_F_000 2080
_exptl_crystal_size_max 0.28
_exptl_crystal_size_mid 0.24
_exptl_crystal_size_min 0.22
_refine_diff_density_max 0.868
_refine_diff_density_min -0.549
_refine_diff_density_rms 0.094
_refine_ls_extinction_method none
_refine_ls_goodness_of_fit_ref 1.123
_refine_ls_hydrogen_treatment mixed
_refine_ls_matrix_type full
_refine_ls_number_parameters 140
_refine_ls_number_reflns 1863
_refine_ls_number_restraints 1
_refine_ls_restrained_S_all 1.123
_refine_ls_R_factor_all 0.0825
_refine_ls_R_factor_gt 0.0436
_refine_ls_shift/su_max 0.001
_refine_ls_shift/su_mean 0.000
_refine_ls_structure_factor_coef Fsqd
_refine_ls_weighting_details 'calc w=1/[\s^2^(Fo^2^)+(0.0383P)^2^+9.6000P] where P=(Fo^2^+2Fc^2^)/3'
_refine_ls_weighting_scheme calc
_refine_ls_wR_factor_gt 0.1004
_refine_ls_wR_factor_ref 0.1107
_reflns_number_gt 1192
_reflns_number_total 1863
_reflns_threshold_expression >2sigma(I)
_cod_data_source_file c3ta10412e.txt
_cod_data_source_block q1a
_cod_depositor_comments
;
The following automatic conversions were performed:

data item '_exptl_absorpt_correction_type' value 'multi scan' was
changed to 'multi-scan' in accordance with the
/home/saulius/struct/COD-crude-data/automatic-downloads/DataCite-retrospective/RSC/depositions/lib/dictionaries/cif_core.dic
dictionary named 'cif_core.dic' version 2.4.2 last updated on
2011-04-26.

data item '_symmetry_cell_setting' value 'Tetragonal' was changed to
'tetragonal' in accordance with the
/home/saulius/struct/COD-crude-data/automatic-downloads/DataCite-retrospective/RSC/depositions/lib/dictionaries/cif_core.dic
dictionary named 'cif_core.dic' version 2.4.2 last updated on
2011-04-26.

Automatic conversion script
Id: cif_fix_values 6909 2019-04-08 15:41:33Z antanas 
;
_cod_original_cell_volume 3865.6(10)
_cod_original_sg_symbol_H-M P4(2)/mbc
_cod_database_code 7239513

loop_
_symmetry_equiv_pos_as_xyz
'x, y, z'
'-x, -y, z'
'-y, x, z+1/2'
'y, -x, z+1/2'
'-x+1/2, y+1/2, -z'
'x+1/2, -y+1/2, -z'
'y+1/2, x+1/2, -z+1/2'
'-y+1/2, -x+1/2, -z+1/2'
'-x, -y, -z'
'x, y, -z'
'y, -x, -z-1/2'
'-y, x, -z-1/2'
'x-1/2, -y-1/2, z'
'-x-1/2, y-1/2, z'
'-y-1/2, -x-1/2, z-1/2'
'y-1/2, x-1/2, z-1/2'

loop_
_atom_site_label
_atom_site_type_symbol
_atom_site_fract_x
_atom_site_fract_y
_atom_site_fract_z
_atom_site_U_iso_or_equiv
_atom_site_adp_type
_atom_site_occupancy
_atom_site_symmetry_multiplicity
_atom_site_calc_flag
_atom_site_refinement_flags
Hg1 Hg 0.09300(2) 1.007858(19) 0.0000 0.0867(3) Uani 1 2 d S
Cl1 Cl 0.02262(15) 1.07674(13) 0.0000 0.0964(12) Uani 1 2 d S
O1 O 0.2187(3) 0.8758(4) 0.0000 0.126(4) Uani 1 2 d S
O2 O 0.2977(5) 0.5822(4) 0.0000 0.179(6) Uani 1 2 d S
O3 O 0.1130(5) 0.6334(4) 0.0000 0.138(5) Uani 1 2 d S
N1 N 0.2063(6) 0.6072(5) 0.0000 0.134(5) Uani 1 2 d S
C1 C 0.1630(8) 0.9541(8) 0.0000 0.134(6) Uiso 1 2 d S
C2' C 0.1616(7) 0.9066(7) -0.084(2) 0.078(5) Uiso 0.50 1 d P
C3 C 0.1149(6) 0.8590(5) 0.0000 0.128(7) Uani 1 2 d S
C4 C 0.1532(6) 0.8057(5) 0.0000 0.101(5) Uani 1 2 d S
C5 C 0.2076(6) 0.8194(6) 0.0000 0.101(5) Uani 1 2 d S
C6 C 0.2523(5) 0.7794(6) 0.0000 0.091(4) Uani 1 2 d S
C7 C 0.2360(6) 0.7225(6) 0.0000 0.086(4) Uani 1 2 d S
C8 C 0.1795(6) 0.7079(5) 0.0000 0.097(5) Uani 1 2 d S
C9 C 0.1373(6) 0.7488(6) 0.0000 0.098(5) Uani 1 2 d S
H9A H 0.0993 0.7386 0.0000 0.118 Uiso 1 2 calc SR
C10 C 0.3094(6) 0.7932(6) 0.0000 0.105(5) Uani 1 2 d S
H10A H 0.3206 0.8309 0.0000 0.126 Uiso 1 2 calc SR
C11 C 0.3500(7) 0.7504(8) 0.0000 0.123(6) Uani 1 2 d S
H11A H 0.3883 0.7594 0.0000 0.148 Uiso 1 2 calc SR
C12 C 0.3329(7) 0.6944(7) 0.0000 0.118(6) Uani 1 2 d S
H12A H 0.3599 0.6657 0.0000 0.142 Uiso 1 2 calc SR
C13 C 0.2786(7) 0.6813(6) 0.0000 0.111(5) Uani 1 2 d S
C14 C 0.2629(9) 0.6211(7) 0.0000 0.143(7) Uani 1 2 d S
C15 C 0.1622(7) 0.6482(6) 0.0000 0.115(6) Uani 1 2 d S
C16 C 0.1880(10) 0.5432(9) 0.0000 0.198(14) Uani 1 2 d S
C17 C 0.1764(15) 0.5231(15) 0.147(6) 0.160(12) Uiso 0.50 1 d P
C18 C 0.1459(17) 0.4623(18) 0.074(8) 0.26(2) Uiso 0.50 1 d PD
C19 C 0.131(3) 0.458(3) 0.299(10) 0.49(4) Uiso 0.50 1 d PD

loop_
_atom_site_aniso_label
_atom_site_aniso_U_11
_atom_site_aniso_U_22
_atom_site_aniso_U_33
_atom_site_aniso_U_23
_atom_site_aniso_U_13
_atom_site_aniso_U_12
Hg1 0.0730(4) 0.0540(3) 0.1331(6) 0.000 0.000 0.0048(2)
Cl1 0.081(2) 0.0650(19) 0.143(3) 0.000 0.000 0.0118(16)
O1 0.069(6) 0.061(6) 0.247(14) 0.000 0.000 0.013(4)
O2 0.142(10) 0.076(7) 0.32(2) 0.000 0.000 0.050(7)
O3 0.114(8) 0.065(6) 0.235(15) 0.000 0.000 0.004(6)
N1 0.117(11) 0.058(7) 0.227(17) 0.000 0.000 0.019(7)
C3 0.076(8) 0.045(7) 0.26(2) 0.000 0.000 0.006(6)
C4 0.073(9) 0.058(8) 0.173(16) 0.000 0.000 0.006(7)
C5 0.082(10) 0.064(8) 0.158(15) 0.000 0.000 0.012(8)
C6 0.061(8) 0.074(8) 0.139(14) 0.000 0.000 0.007(7)
C7 0.075(9) 0.076(9) 0.106(12) 0.000 0.000 0.013(7)
C8 0.097(10) 0.059(8) 0.134(15) 0.000 0.000 0.013(7)
C9 0.077(8) 0.068(8) 0.151(14) 0.000 0.000 0.004(7)
C10 0.078(9) 0.092(10) 0.146(16) 0.000 0.000 0.017(8)
C11 0.085(10) 0.116(13) 0.168(17) 0.000 0.000 0.039(10)
C12 0.090(11) 0.087(11) 0.178(18) 0.000 0.000 0.034(9)
C13 0.099(12) 0.073(9) 0.160(16) 0.000 0.000 0.025(9)
C14 0.124(15) 0.080(11) 0.23(2) 0.000 0.000 0.040(11)
C15 0.099(11) 0.066(9) 0.180(18) 0.000 0.000 0.013(9)
C16 0.137(19) 0.091(15) 0.36(5) 0.000 0.000 0.011(13)

loop_
_atom_type_symbol
_atom_type_description
_atom_type_scat_dispersion_real
_atom_type_scat_dispersion_imag
_atom_type_scat_source
C C 0.0033 0.0016 'International Tables Vol C Tables 4.2.6.8 and 6.1.1.4'
H H 0.0000 0.0000 'International Tables Vol C Tables 4.2.6.8 and 6.1.1.4'
N N 0.0061 0.0033 'International Tables Vol C Tables 4.2.6.8 and 6.1.1.4'
O O 0.0106 0.0060 'International Tables Vol C Tables 4.2.6.8 and 6.1.1.4'
Cl Cl 0.1484 0.1585 'International Tables Vol C Tables 4.2.6.8 and 6.1.1.4'
Hg Hg -2.3894 9.2266 'International Tables Vol C Tables 4.2.6.8 and 6.1.1.4'

loop_
_geom_angle_atom_site_label_1
_geom_angle_atom_site_label_2
_geom_angle_atom_site_label_3
_geom_angle
_geom_angle_site_symmetry_1
_geom_angle_site_symmetry_3
C1 Hg1 Cl1 173.1(5) . .
C5 O1 C2' 106.1(9) . .
C5 O1 C2' 106.1(9) . 10
C2' O1 C2' 41.5(12) . 10
C14 N1 C15 123.1(13) . .
C14 N1 C16 119.8(14) . .
C15 N1 C16 117.0(15) . .
C2' C1 C2' 54.7(17) . 10
C2' C1 Hg1 121.3(14) . .
C2' C1 Hg1 121.3(14) 10 .
C2' C2' C1 62.7(8) 10 .
C2' C2' O1 69.2(6) 10 .
C1 C2' O1 102.1(14) . .
C2' C2' C3 69.7(6) 10 .
C1 C2' C3 116.9(14) . .
O1 C2' C3 96.9(10) . .
C4 C3 C2' 99.3(10) . 10
C4 C3 C2' 99.3(10) . .
C2' C3 C2' 40.6(12) 10 .
C5 C4 C9 119.8(12) . .
C5 C4 C3 111.5(12) . .
C9 C4 C3 128.7(12) . .
C4 C5 O1 115.3(12) . .
C4 C5 C6 124.0(13) . .
O1 C5 C6 120.7(12) . .
C10 C6 C7 119.7(12) . .
C10 C6 C5 124.6(13) . .
C7 C6 C5 115.7(12) . .
C8 C7 C6 120.6(12) . .
C8 C7 C13 121.5(13) . .
C6 C7 C13 118.0(13) . .
C7 C8 C9 121.4(12) . .
C7 C8 C15 120.6(13) . .
C9 C8 C15 118.0(13) . .
C8 C9 C4 118.5(13) . .
C8 C9 H9A 120.8 . .
C4 C9 H9A 120.8 . .
C6 C10 C11 119.9(14) . .
C6 C10 H10A 120.0 . .
C11 C10 H10A 120.0 . .
C12 C11 C10 119.6(15) . .
C12 C11 H11A 120.2 . .
C10 C11 H11A 120.2 . .
C13 C12 C11 120.4(14) . .
C13 C12 H12A 119.8 . .
C11 C12 H12A 119.8 . .
C12 C13 C7 122.5(14) . .
C12 C13 C14 118.1(15) . .
C7 C13 C14 119.4(15) . .
O2 C14 N1 118.0(17) . .
O2 C14 C13 123.5(18) . .
N1 C14 C13 118.5(14) . .
O3 C15 N1 120.2(14) . .
O3 C15 C8 122.9(14) . .
N1 C15 C8 116.9(14) . .
C17 C16 C17 123(5) 10 .
C17 C16 N1 117(3) 10 .
C17 C16 N1 117(3) . .
C16 C17 C18 101(4) . .
C16 C17 C17 28(3) . 10
C18 C17 C17 73(2) . 10
C18 C18 C19 167(3) 10 .
C18 C18 C17 107(2) 10 .
C19 C18 C17 82(4) . .

loop_
_geom_bond_atom_site_label_1
_geom_bond_atom_site_label_2
_geom_bond_distance
_geom_bond_site_symmetry_2
Hg1 C1 2.083(19) .
Hg1 Cl1 2.326(3) .
O1 C5 1.356(14) .
O1 C2' 1.639(18) .
O1 C2' 1.639(18) 10
O2 C14 1.234(17) .
O3 C15 1.214(16) .
N1 C14 1.38(2) .
N1 C15 1.422(17) .
N1 C16 1.57(2) .
C1 C2' 1.265(19) .
C1 C2' 1.265(19) 10
C2' C2' 1.16(3) 10
C2' C3 1.676(19) .
C3 C4 1.551(16) .
C3 C2' 1.676(19) 10
C4 C5 1.325(17) .
C4 C9 1.394(17) .
C5 C6 1.417(16) .
C6 C10 1.387(16) .
C6 C7 1.397(18) .
C7 C8 1.377(18) .
C7 C13 1.400(17) .
C8 C9 1.389(17) .
C8 C15 1.468(18) .
C9 H9A 0.9300 .
C10 C11 1.392(18) .
C10 H10A 0.9300 .
C11 C12 1.38(2) .
C11 H11A 0.9300 .
C12 C13 1.320(19) .
C12 H12A 0.9300 .
C13 C14 1.47(2) .
C16 C17 1.15(3) 10
C16 C17 1.15(3) .
C17 C18 1.68(5) .
C17 C17 2.03(8) 10
C18 C18 1.03(11) 10
C18 C19 1.60(5) .
